data_2203167
loop_
_publ_author_name
'Shu-Yan Niu'
'Shu-Sheng Zhang'
'Xue-Mei Li'
'Yong-Hong Wen'
'Kui Jiao'

_publ_section_title
;
 Hexaimidazolemanganese(II) terephthalate tetrahydrate
;
_journal_issue 2
_journal_name_full 'Acta Crystallographica Section E'
_journal_page_first m209
_journal_page_last m211
_journal_paper_doi 10.1107/S160053680400090X
_journal_volume 60
_journal_year 2004
_chemical_formula_iupac '[Mn (C3 H4 N2)6] (C8 H4 O4), 4H2 O'
_chemical_formula_moiety 'C18 H24 Mn N12 2+, C8 H4 O4 2-, 4H2 O'
_chemical_formula_sum 'C26 H36 Mn N12 O8'
_chemical_formula_weight 699.61
_chemical_name_systematic
;
Hexaimidazolemanganese(II) terephthalate tetrahydrate
;
_space_group_IT_number 14
_symmetry_cell_setting monoclinic
_symmetry_space_group_name_Hall '-P 2ybc'
_symmetry_space_group_name_H-M 'P 1 21/c 1'
_atom_sites_solution_hydrogens geom
_atom_sites_solution_primary direct
_atom_sites_solution_secondary difmap
_audit_creation_method SHELXL-97
_cell_angle_alpha 90.00
_cell_angle_beta 104.75(3)
_cell_angle_gamma 90.00
_cell_formula_units_Z 2
_cell_length_a 13.050(3)
_cell_length_b 16.068(3)
_cell_length_c 8.0948(16)
_cell_measurement_reflns_used 2286
_cell_measurement_temperature 293(2)
_cell_measurement_theta_max 24.96
_cell_measurement_theta_min 1.61
_cell_volume 1641.4(6)
_computing_cell_refinement 'SAINT (Siemens, 1996)'
_computing_data_collection 'SMART (Siemens, 1996)'
_computing_data_reduction SAINT
_computing_molecular_graphics SHELXTL
_computing_publication_material
;
SHELXTL, PARST (Nardelli, 1995) and PLATON (Spek, 1990)
;
_computing_structure_refinement SHELXTL
_computing_structure_solution 'SHELXTL (Sheldrick, 1997)'
_diffrn_ambient_temperature 293(2)
_diffrn_detector_area_resol_mean 8.33
_diffrn_measured_fraction_theta_full 1.000
_diffrn_measured_fraction_theta_max 1.000
_diffrn_measurement_device_type
;
Bruker SMART 1000 CCD diffractometer
;
_diffrn_measurement_method '\w scans'
_diffrn_radiation_monochromator graphite
_diffrn_radiation_source 'fine-focus sealed tube'
_diffrn_radiation_type MoK\a
_diffrn_radiation_wavelength 0.71073
_diffrn_reflns_av_R_equivalents 0.0370
_diffrn_reflns_av_sigmaI/netI 0.0443
_diffrn_reflns_limit_h_max 15
_diffrn_reflns_limit_h_min -14
_diffrn_reflns_limit_k_max 19
_diffrn_reflns_limit_k_min 0
_diffrn_reflns_limit_l_max 0
_diffrn_reflns_limit_l_min -9
_diffrn_reflns_number 3102
_diffrn_reflns_theta_full 24.96
_diffrn_reflns_theta_max 24.96
_diffrn_reflns_theta_min 1.61
_diffrn_standards_decay_% 0
_diffrn_standards_number 0
_exptl_absorpt_coefficient_mu 0.467
_exptl_absorpt_correction_T_max 0.9206
_exptl_absorpt_correction_T_min 0.8961
_exptl_absorpt_correction_type multi-scan
_exptl_absorpt_process_details '(SADABS; Sheldrick, 1996)'
_exptl_crystal_colour colorless
_exptl_crystal_density_diffrn 1.416
_exptl_crystal_density_method 'not measured'
_exptl_crystal_description block
_exptl_crystal_F_000 730
_exptl_crystal_size_max 0.24
_exptl_crystal_size_mid 0.22
_exptl_crystal_size_min 0.18
_refine_diff_density_max 0.190
_refine_diff_density_min -0.498
_refine_ls_extinction_method none
_refine_ls_goodness_of_fit_ref 1.114
_refine_ls_hydrogen_treatment mixed
_refine_ls_matrix_type full
_refine_ls_number_parameters 230
_refine_ls_number_reflns 2882
_refine_ls_number_restraints 0
_refine_ls_restrained_S_all 1.114
_refine_ls_R_factor_all 0.0558
_refine_ls_R_factor_gt 0.0361
_refine_ls_shift/su_max <0.001
_refine_ls_shift/su_mean 0.000
_refine_ls_structure_factor_coef Fsqd
_refine_ls_weighting_details 'calc w=1/[\s^2^(Fo^2^)+(0.0280P)^2^+0.8199P] where P=(Fo^2^+2Fc^2^)/3'
_refine_ls_weighting_scheme calc
_refine_ls_wR_factor_gt 0.0848
_refine_ls_wR_factor_ref 0.1001
_reflns_number_gt 2286
_reflns_number_total 2882
_reflns_threshold_expression 'I > 2\s(I)'
_cod_data_source_file ci6327.cif
_cod_data_source_block I
_cod_depositor_comments
;
The following automatic conversions were performed:
'_symmetry_cell_setting' value 'Monoclinic' changed to 'monoclinic'
according to '/home/saulius/struct/CIF-dictionaries/cif_core.dic'
dictionary named 'cif_core.dic' version 2.4.1 from 2010-06-29.

Automatic conversion script
Id: cif_fix_enum 1527 2010-12-29 10:47:43Z saulius 

The following automatic conversions were performed:

'_symmetry_cell_setting' value 'Monoclinic' changed to 'monoclinic'
according to /home/saulius/struct/CIF-dictionaries/cif_core.dic
dictionary named 'cif_core.dic' version 2.4.1 from 2010-06-29.

Automatic conversion script
Id: cif_fix_values 1715 2011-07-08 13:25:40Z adriana 
;
_cod_original_sg_symbol_H-M 'P 21/c'
_cod_database_code 2203167
_cod_database_fobs_code 2203167

loop_
_symmetry_equiv_pos_as_xyz
'x, y, z'
'-x, y+1/2, -z+1/2'
'-x, -y, -z'
'x, -y-1/2, z-1/2'

loop_
_atom_site_label
_atom_site_fract_x
_atom_site_fract_y
_atom_site_fract_z
_atom_site_U_iso_or_equiv
_atom_site_adp_type
_atom_site_calc_flag
_atom_site_refinement_flags
_atom_site_occupancy
_atom_site_type_symbol
Mn1 0.5000 0.0000 0.0000 0.03132(15) Uani d S 1 Mn
N1 0.55843(16) -0.10915(12) 0.1782(3) 0.0403(5) Uani d . 1 N
N2 0.66322(18) -0.20173(14) 0.3351(3) 0.0507(6) Uani d . 1 N
H2A 0.7190 -0.2309 0.3776 0.061 Uiso d R 1 H
N3 0.60200(15) 0.08750(13) 0.1985(3) 0.0407(5) Uani d . 1 N
N4 0.72047(18) 0.18101(15) 0.3149(3) 0.0566(6) Uani d . 1 N
H4A 0.7600 0.2245 0.3256 0.068 Uiso d R 1 H
N5 0.36016(15) 0.01824(13) 0.1115(3) 0.0394(5) Uani d . 1 N
N6 0.19725(15) 0.01964(13) 0.1368(3) 0.0440(5) Uani d . 1 N
H6A 0.1305 0.0092 0.1161 0.053 Uiso d R 1 H
O1 0.97816(15) 0.68804(11) 0.2502(2) 0.0475(5) Uani d . 1 O
O2 1.03711(15) 0.58608(10) 0.4299(2) 0.0470(4) Uani d . 1 O
C1 0.5047(2) -0.15101(18) 0.2788(3) 0.0520(7) Uani d . 1 C
H1A 0.4345 -0.1415 0.2796 0.062 Uiso d R 1 H
C2 0.5688(2) -0.20770(19) 0.3750(4) 0.0614(8) Uani d . 1 C
H2B 0.5518 -0.2437 0.4538 0.074 Uiso d R 1 H
C3 0.6536(2) -0.14251(16) 0.2177(3) 0.0460(6) Uani d . 1 C
H3A 0.7078 -0.1265 0.1688 0.055 Uiso d R 1 H
C4 0.6454(2) 0.06786(19) 0.3667(3) 0.0518(7) Uani d . 1 C
H4B 0.6270 0.0218 0.4227 0.062 Uiso d R 1 H
C5 0.7186(2) 0.1248(2) 0.4387(4) 0.0626(8) Uani d . 1 C
H5A 0.7597 0.1254 0.5509 0.075 Uiso d R 1 H
C6 0.6498(2) 0.15670(16) 0.1739(3) 0.0459(6) Uani d . 1 C
H6B 0.6360 0.1851 0.0705 0.055 Uiso d R 1 H
C7 0.3548(2) 0.06562(17) 0.2508(3) 0.0448(6) Uani d . 1 C
H7A 0.4119 0.0930 0.3226 0.054 Uiso d R 1 H
C8 0.2547(2) 0.06639(19) 0.2670(3) 0.0515(7) Uani d . 1 C
H8A 0.2301 0.0935 0.3508 0.062 Uiso d R 1 H
C9 0.26265(18) -0.00729(16) 0.0470(3) 0.0426(6) Uani d . 1 C
H9A 0.2419 -0.0403 -0.0502 0.051 Uiso d R 1 H
C10 1.00788(17) 0.61441(14) 0.2822(3) 0.0320(5) Uani d . 1 C
C11 1.00464(16) 0.55529(14) 0.1356(3) 0.0309(5) Uani d . 1 C
C12 0.98386(19) 0.58406(15) -0.0325(3) 0.0396(6) Uani d . 1 C
H12A 0.9727 0.6406 -0.0551 0.047 Uiso d R 1 H
C13 1.0202(2) 0.47094(15) 0.1655(3) 0.0384(6) Uani d . 1 C
H13A 1.0336 0.4509 0.2767 0.046 Uiso d R 1 H
O2W 0.13014(17) 0.80294(14) 0.1865(3) 0.0544(5) Uani d . 1 O
O1W 0.84840(17) 0.78198(15) 0.0009(3) 0.0575(6) Uani d . 1 O
H2W2 0.099(3) 0.831(2) 0.106(5) 0.076(12) Uiso d . 1 H
H2W1 0.890(3) 0.750(3) 0.084(5) 0.109(14) Uiso d . 1 H
H1W2 0.086(3) 0.771(2) 0.206(5) 0.089(14) Uiso d . 1 H
H1W1 0.882(3) 0.794(2) -0.050(5) 0.079(15) Uiso d . 1 H

loop_
_atom_site_aniso_label
_atom_site_aniso_U_11
_atom_site_aniso_U_22
_atom_site_aniso_U_33
_atom_site_aniso_U_12
_atom_site_aniso_U_13
_atom_site_aniso_U_23
Mn1 0.0266(2) 0.0374(3) 0.0304(3) -0.0029(2) 0.00814(19) -0.0011(2)
N1 0.0398(11) 0.0408(11) 0.0392(11) -0.0003(9) 0.0083(9) 0.0021(9)
N2 0.0495(13) 0.0435(12) 0.0517(13) 0.0058(10) -0.0005(11) 0.0052(11)
N3 0.0358(11) 0.0473(12) 0.0388(11) -0.0052(9) 0.0092(9) -0.0065(9)
N4 0.0428(13) 0.0514(14) 0.0730(17) -0.0117(11) 0.0098(12) -0.0230(13)
N5 0.0310(10) 0.0490(13) 0.0401(11) -0.0014(9) 0.0122(9) -0.0003(9)
N6 0.0278(10) 0.0526(13) 0.0552(13) 0.0012(9) 0.0175(9) 0.0013(10)
O1 0.0687(12) 0.0364(10) 0.0359(9) 0.0094(9) 0.0102(8) 0.0004(8)
O2 0.0710(12) 0.0405(10) 0.0276(9) 0.0037(9) 0.0088(8) 0.0013(7)
C1 0.0478(15) 0.0567(17) 0.0523(16) -0.0030(13) 0.0143(13) 0.0125(14)
C2 0.0623(19) 0.0612(19) 0.0586(18) -0.0024(15) 0.0116(15) 0.0228(15)
C3 0.0422(14) 0.0471(15) 0.0471(15) 0.0013(12) 0.0082(12) 0.0015(12)
C4 0.0499(16) 0.0656(18) 0.0360(14) -0.0101(14) 0.0036(12) -0.0040(13)
C5 0.0525(17) 0.079(2) 0.0472(17) -0.0057(16) -0.0033(13) -0.0172(16)
C6 0.0441(14) 0.0443(15) 0.0486(15) -0.0044(12) 0.0105(12) -0.0096(12)
C7 0.0382(13) 0.0568(16) 0.0389(14) 0.0013(12) 0.0090(11) -0.0035(12)
C8 0.0437(15) 0.0704(19) 0.0434(15) 0.0095(14) 0.0167(12) -0.0062(14)
C9 0.0337(13) 0.0472(15) 0.0490(15) -0.0023(11) 0.0145(11) -0.0075(12)
C10 0.0271(11) 0.0376(13) 0.0328(12) -0.0031(9) 0.0105(9) 0.0006(10)
C11 0.0286(11) 0.0352(12) 0.0317(11) -0.0006(9) 0.0131(9) 0.0023(10)
C12 0.0550(15) 0.0310(12) 0.0350(13) 0.0049(11) 0.0157(11) 0.0037(10)
C13 0.0522(15) 0.0378(13) 0.0265(12) 0.0024(11) 0.0125(11) 0.0060(10)
O2W 0.0481(12) 0.0496(12) 0.0574(13) 0.0034(10) -0.0016(10) 0.0115(10)
O1W 0.0443(12) 0.0634(14) 0.0606(14) -0.0040(10) 0.0056(11) 0.0195(11)

loop_
_atom_type_symbol
_atom_type_description
_atom_type_scat_dispersion_real
_atom_type_scat_dispersion_imag
_atom_type_scat_source
C C 0.0033 0.0016 'International Tables Vol C Tables 4.2.6.8 and 6.1.1.4'
H H 0.0000 0.0000 'International Tables Vol C Tables 4.2.6.8 and 6.1.1.4'
N N 0.0061 0.0033 'International Tables Vol C Tables 4.2.6.8 and 6.1.1.4'
O O 0.0106 0.0060 'International Tables Vol C Tables 4.2.6.8 and 6.1.1.4'
Mn Mn 0.3368 0.7283 'International Tables Vol C Tables 4.2.6.8 and 6.1.1.4'

loop_
_geom_angle_atom_site_label_1
_geom_angle_atom_site_label_2
_geom_angle_atom_site_label_3
_geom_angle_site_symmetry_1
_geom_angle_site_symmetry_3
_geom_angle
_geom_angle_publ_flag
N5 Mn1 N5 3_655 . 180.00(4) ?
N5 Mn1 N1 3_655 . 88.79(7) ?
N5 Mn1 N1 . . 91.21(7) yes
N5 Mn1 N1 3_655 3_655 91.21(7) ?
N5 Mn1 N1 . 3_655 88.79(7) ?
N1 Mn1 N1 . 3_655 180.00(12) ?
N5 Mn1 N3 3_655 3_655 91.41(7) ?
N5 Mn1 N3 . 3_655 88.59(7) ?
N1 Mn1 N3 . 3_655 90.72(8) ?
N1 Mn1 N3 3_655 3_655 89.28(8) ?
N5 Mn1 N3 3_655 . 88.59(7) ?
N5 Mn1 N3 . . 91.41(7) yes
N1 Mn1 N3 . . 89.28(8) yes
N1 Mn1 N3 3_655 . 90.72(8) ?
N3 Mn1 N3 3_655 . 180.00(11) ?
C3 N1 C1 . . 104.4(2) ?
C3 N1 Mn1 . . 127.67(17) ?
C1 N1 Mn1 . . 127.76(17) ?
C3 N2 C2 . . 107.2(2) ?
C3 N2 H2A . . 126.3 ?
C2 N2 H2A . . 126.5 ?
C6 N3 C4 . . 104.6(2) ?
C6 N3 Mn1 . . 128.83(17) ?
C4 N3 Mn1 . . 125.07(18) ?
C6 N4 C5 . . 107.4(2) ?
C6 N4 H4A . . 126.3 ?
C5 N4 H4A . . 126.2 ?
C9 N5 C7 . . 104.6(2) ?
C9 N5 Mn1 . . 127.09(17) ?
C7 N5 Mn1 . . 127.97(16) ?
C9 N6 C8 . . 107.5(2) ?
C9 N6 H6A . . 126.2 ?
C8 N6 H6A . . 126.3 ?
C2 C1 N1 . . 109.8(3) ?
C2 C1 H1A . . 125.2 ?
N1 C1 H1A . . 125.1 ?
C1 C2 N2 . . 106.5(3) ?
C1 C2 H2B . . 126.7 ?
N2 C2 H2B . . 126.8 ?
N1 C3 N2 . . 112.1(2) ?
N1 C3 H3A . . 123.8 ?
N2 C3 H3A . . 124.0 ?
C5 C4 N3 . . 110.0(3) ?
C5 C4 H4B . . 125.0 ?
N3 C4 H4B . . 125.0 ?
C4 C5 N4 . . 106.2(3) ?
C4 C5 H5A . . 126.9 ?
N4 C5 H5A . . 126.9 ?
N3 C6 N4 . . 111.8(3) ?
N3 C6 H6B . . 124.1 ?
N4 C6 H6B . . 124.1 ?
C8 C7 N5 . . 109.7(2) ?
C8 C7 H7A . . 125.2 ?
N5 C7 H7A . . 125.0 ?
C7 C8 N6 . . 106.1(2) ?
C7 C8 H8A . . 126.9 ?
N6 C8 H8A . . 127.0 ?
N5 C9 N6 . . 112.0(2) ?
N5 C9 H9A . . 123.9 ?
N6 C9 H9A . . 124.1 ?
O2 C10 O1 . . 123.2(2) ?
O2 C10 C11 . . 117.7(2) ?
O1 C10 C11 . . 119.1(2) ?
C13 C11 C12 . . 118.6(2) ?
C13 C11 C10 . . 120.3(2) ?
C12 C11 C10 . . 121.1(2) ?
C13 C12 C11 3_765 . 120.4(2) ?
C13 C12 H12A 3_765 . 119.8 ?
C11 C12 H12A . . 119.8 ?
C11 C13 C12 . 3_765 121.0(2) ?
C11 C13 H13A . . 119.5 ?
C12 C13 H13A 3_765 . 119.5 ?
H2W2 O2W H1W2 . . 105(3) ?
H2W1 O1W H1W1 . . 104(4) ?

loop_
_geom_bond_atom_site_label_1
_geom_bond_atom_site_label_2
_geom_bond_site_symmetry_2
_geom_bond_distance
_geom_bond_publ_flag
Mn1 N5 3_655 2.251(2) ?
Mn1 N5 . 2.251(2) yes
Mn1 N1 . 2.276(2) yes
Mn1 N1 3_655 2.276(2) ?
Mn1 N3 3_655 2.289(2) ?
Mn1 N3 . 2.289(2) yes
N1 C3 . 1.315(3) ?
N1 C1 . 1.377(3) ?
N2 C3 . 1.328(3) ?
N2 C2 . 1.354(4) ?
N2 H2A . 0.86 ?
N3 C6 . 1.315(3) ?
N3 C4 . 1.372(3) ?
N4 C6 . 1.330(3) ?
N4 C5 . 1.354(4) ?
N4 H4A . 0.86 ?
N5 C9 . 1.312(3) ?
N5 C7 . 1.377(3) ?
N6 C9 . 1.326(3) ?
N6 C8 . 1.355(3) ?
N6 H6A . 0.86 ?
O1 C10 . 1.251(3) ?
O2 C10 . 1.245(3) ?
C1 C2 . 1.343(4) ?
C1 H1A . 0.93 ?
C2 H2B . 0.93 ?
C3 H3A . 0.93 ?
C4 C5 . 1.343(4) ?
C4 H4B . 0.93 ?
C5 H5A . 0.93 ?
C6 H6B . 0.93 ?
C7 C8 . 1.346(4) ?
C7 H7A . 0.93 ?
C8 H8A . 0.93 ?
C9 H9A . 0.93 ?
C10 C11 . 1.512(3) ?
C11 C13 . 1.383(3) ?
C11 C12 . 1.397(3) ?
C12 C13 3_765 1.383(3) ?
C12 H12A . 0.93 ?
C13 C12 3_765 1.383(3) ?
C13 H13A . 0.93 ?
O2W H2W2 . 0.82(4) ?
O2W H1W2 . 0.81(4) ?
O1W H2W1 . 0.91(4) ?
O1W H1W1 . 0.71(4) ?

loop_
_geom_hbond_atom_site_label_D
_geom_hbond_atom_site_label_H
_geom_hbond_atom_site_label_A
_geom_hbond_site_symmetry_A
_geom_hbond_distance_DH
_geom_hbond_distance_HA
_geom_hbond_distance_DA
_geom_hbond_angle_DHA
_geom_hbond_publ_flag
N2 H2A O1W 4_566 0.86 1.91 2.766(3) 171 yes
N4 H4A O2W 2_645 0.86 1.93 2.766(3) 164 yes
O1W H1W1 O1 4_575 0.70(4) 2.30(4) 2.995(3) 169(4) yes
O2W H1W2 O1 1_455 0.82(4) 2.04(4) 2.851(3) 178(4) yes
O1W H2W1 O1 1_555 0.91(4) 1.83(4) 2.735(3) 178(4) yes
O2W H2W2 O2 4_475 0.81(4) 1.97(4) 2.772(3) 171(3) yes
C5 H5A O2W 3_666 0.93 2.52 3.376(4) 153 yes
C2 H2B Cg1 4_556 0.93 2.95 3.816(3) 156 yes
C9 H9A Cg2 3_655 0.93 2.91 3.668(3) 140 yes

loop_
_geom_torsion_atom_site_label_1
_geom_torsion_atom_site_label_2
_geom_torsion_atom_site_label_3
_geom_torsion_atom_site_label_4
_geom_torsion_site_symmetry_1
_geom_torsion_site_symmetry_4
_geom_torsion
N5 Mn1 N1 C3 3_655 . 17.5(2)
N5 Mn1 N1 C3 . . -162.5(2)
N3 Mn1 N1 C3 3_655 . 108.9(2)
N3 Mn1 N1 C3 . . -71.1(2)
N5 Mn1 N1 C1 3_655 . -167.8(2)
N5 Mn1 N1 C1 . . 12.2(2)
N3 Mn1 N1 C1 3_655 . -76.4(2)
N3 Mn1 N1 C1 . . 103.6(2)
N5 Mn1 N3 C6 3_655 . 59.1(2)
N5 Mn1 N3 C6 . . -120.9(2)
N1 Mn1 N3 C6 . . 147.9(2)
N1 Mn1 N3 C6 3_655 . -32.1(2)
N5 Mn1 N3 C4 3_655 . -104.9(2)
N5 Mn1 N3 C4 . . 75.1(2)
N1 Mn1 N3 C4 . . -16.1(2)
N1 Mn1 N3 C4 3_655 . 163.9(2)
N1 Mn1 N5 C9 . . -99.6(2)
N1 Mn1 N5 C9 3_655 . 80.4(2)
N3 Mn1 N5 C9 3_655 . -8.9(2)
N3 Mn1 N5 C9 . . 171.1(2)
N1 Mn1 N5 C7 . . 88.0(2)
N1 Mn1 N5 C7 3_655 . -92.0(2)
N3 Mn1 N5 C7 3_655 . 178.7(2)
N3 Mn1 N5 C7 . . -1.3(2)
C3 N1 C1 C2 . . 0.1(3)
Mn1 N1 C1 C2 . . -175.5(2)
N1 C1 C2 N2 . . -0.1(3)
C3 N2 C2 C1 . . 0.0(3)
C1 N1 C3 N2 . . -0.1(3)
Mn1 N1 C3 N2 . . 175.52(16)
C2 N2 C3 N1 . . 0.1(3)
C6 N3 C4 C5 . . -0.6(3)
Mn1 N3 C4 C5 . . 166.6(2)
N3 C4 C5 N4 . . 0.6(3)
C6 N4 C5 C4 . . -0.3(3)
C4 N3 C6 N4 . . 0.5(3)
Mn1 N3 C6 N4 . . -166.06(17)
C5 N4 C6 N3 . . -0.1(3)
C9 N5 C7 C8 . . 0.7(3)
Mn1 N5 C7 C8 . . 174.44(18)
N5 C7 C8 N6 . . -0.3(3)
C9 N6 C8 C7 . . -0.2(3)
C7 N5 C9 N6 . . -0.8(3)
Mn1 N5 C9 N6 . . -174.65(16)
C8 N6 C9 N5 . . 0.6(3)
O2 C10 C11 C13 . . 8.3(3)
O1 C10 C11 C13 . . -169.4(2)
O2 C10 C11 C12 . . -173.0(2)
O1 C10 C11 C12 . . 9.3(3)
C13 C11 C12 C13 . 3_765 -0.4(4)
C10 C11 C12 C13 . 3_765 -179.1(2)
C12 C11 C13 C12 . 3_765 0.4(4)
C10 C11 C13 C12 . 3_765 179.1(2)
